data_7037032
loop_
_publ_author_name
'Werrett, Melissa V.'
'Wright, Phillip J.'
'Simpson, Peter V.'
'Raiteri, Paolo'
'Skelton, Brian W.'
'Stagni, Stefano'
'Buckley, Alysia G.'
'Rigby, Paul J.'
'Massi, Massimiliano'

_publ_section_title
;
 Rhenium tetrazolato complexes coordinated to thioalkyl-functionalised
 phenanthroline ligands: synthesis, photophysical characterisation, and
 incubation in live HeLa cells.
;
_journal_issue 47
_journal_name_full 'Dalton transactions (Cambridge, England : 2003)'
_journal_page_first 20636
_journal_page_last 20647
_journal_paper_doi 10.1039/c5dt03470a
_journal_volume 44
_journal_year 2015
_chemical_formula_moiety 'C22 H20 Cl N2 O7 Re S'
_chemical_formula_sum 'C22 H20 Cl N2 O7 Re S'
_chemical_formula_weight 678.11
_chemical_name_systematic
;
 ?
;
_space_group_IT_number 2
_symmetry_cell_setting triclinic
_symmetry_space_group_name_Hall '-P 1'
_symmetry_space_group_name_H-M 'P -1'
_atom_sites_solution_hydrogens geom
_atom_sites_solution_primary direct
_atom_sites_solution_secondary difmap
_audit_creation_date 2013-10-16T12:35:00-00:00
_audit_creation_method 'WinGX routine CIF_UPDATE'
_audit_update_record
;
2015-08-20 deposited with the CCDC.
2015-10-30 downloaded from the CCDC.
;
_cell_angle_alpha 90.450(8)
_cell_angle_beta 92.944(8)
_cell_angle_gamma 110.770(9)
_cell_formula_units_Z 4
_cell_length_a 11.5291(11)
_cell_length_b 13.1863(12)
_cell_length_c 16.323(2)
_cell_measurement_reflns_used 10050
_cell_measurement_temperature 100(2)
_cell_measurement_theta_max 67.2592
_cell_measurement_theta_min 3.5799
_cell_volume 2316.3(4)
_computing_cell_refinement
;
        CrysAlisPro, Oxford Diffraction Ltd.,
        Version 1.171.33.52 (release 06-11-2009 CrysAlis171 .NET)
        (compiled Nov  6 2009,16:24:50)
;
_computing_data_collection
;
        CrysAlisPro, Oxford Diffraction Ltd.,
        Version 1.171.33.52 (release 06-11-2009 CrysAlis171 .NET)
        (compiled Nov  6 2009,16:24:50)
;
_computing_data_reduction
;
        CrysAlisPro, Oxford Diffraction Ltd.,
        Version 1.171.33.52 (release 06-11-2009 CrysAlis171 .NET)
        (compiled Nov  6 2009,16:24:50)
;
_computing_molecular_graphics 'OrtepII (Johnson, C. K. (1976)'
_computing_publication_material 'WinGX Farrugia, L. J. (1999)'
_computing_structure_refinement 'SHELXL-97 (Sheldrick, 2008)'
_diffrn_ambient_temperature 100(2)
_diffrn_detector_area_resol_mean 10.4738
_diffrn_measured_fraction_theta_full 0.986
_diffrn_measured_fraction_theta_max 0.986
_diffrn_measurement_device_type 'Oxford Diffraction Gemini diffractometer'
_diffrn_measurement_method '\w scans'
_diffrn_orient_matrix_UB_11 -0.1129095
_diffrn_orient_matrix_UB_12 -0.0154726
_diffrn_orient_matrix_UB_13 -0.0599432
_diffrn_orient_matrix_UB_21 -0.0568851
_diffrn_orient_matrix_UB_22 0.0516226
_diffrn_orient_matrix_UB_23 0.0642902
_diffrn_orient_matrix_UB_31 0.0670495
_diffrn_orient_matrix_UB_32 0.112653
_diffrn_orient_matrix_UB_33 -0.0348643
_diffrn_radiation_monochromator graphite
_diffrn_radiation_type CuK\a
_diffrn_radiation_wavelength 1.54178
_diffrn_reflns_av_R_equivalents 0.0464
_diffrn_reflns_av_unetI/netI 0.0453
_diffrn_reflns_limit_h_max 13
_diffrn_reflns_limit_h_min -13
_diffrn_reflns_limit_k_max 15
_diffrn_reflns_limit_k_min -10
_diffrn_reflns_limit_l_max 19
_diffrn_reflns_limit_l_min -19
_diffrn_reflns_number 23868
_diffrn_reflns_theta_full 67.36
_diffrn_reflns_theta_max 67.36
_diffrn_reflns_theta_min 3.59
_exptl_absorpt_coefficient_mu 12.585
_exptl_absorpt_correction_T_max 0.808
_exptl_absorpt_correction_T_min 0.188
_exptl_absorpt_correction_type analytical
_exptl_absorpt_process_details
;
    CrysAlisPro, Agilent Technologies,
Analytical numeric absorption correction using a multifaceted crystal
               model based on expressions derived by R.C. Clark & J.S.
        (Clark, R. C. & Reid, J. S. (1995). Acta Cryst. A51, 887-897)

;
_exptl_crystal_colour light_yellow
_exptl_crystal_density_diffrn 1.945
_exptl_crystal_density_method 'not measured'
_exptl_crystal_description needle
_exptl_crystal_F_000 1320
_exptl_crystal_recrystallization_method 'Vapour diffusion'
_exptl_crystal_size_max 0.25
_exptl_crystal_size_mid 0.05
_exptl_crystal_size_min 0.015
_refine_diff_density_max 3.64
_refine_diff_density_min -0.944
_refine_diff_density_rms 0.238
_refine_ls_extinction_method none
_refine_ls_goodness_of_fit_ref 1.044
_refine_ls_hydrogen_treatment constr
_refine_ls_matrix_type full
_refine_ls_number_parameters 615
_refine_ls_number_reflns 8213
_refine_ls_number_restraints 0
_refine_ls_restrained_S_all 1.044
_refine_ls_R_factor_all 0.0569
_refine_ls_R_factor_gt 0.0466
_refine_ls_shift/su_max 0.001
_refine_ls_shift/su_mean 0
_refine_ls_structure_factor_coef Fsqd
_refine_ls_weighting_details 'calc w=1/[\s^2^(Fo^2^)+(0.0824P)^2^] where P=(Fo^2^+2Fc^2^)/3'
_refine_ls_weighting_scheme calc
_refine_ls_wR_factor_gt 0.1131
_refine_ls_wR_factor_ref 0.1229
_reflns_number_gt 6698
_reflns_number_total 8213
_reflns_threshold_expression I>2\s(I)
_cod_data_source_file c5dt03470a2.cif
_cod_data_source_block mxm98
_cod_depositor_comments 'Adding full bibliography for 7037031--7037032.cif.'
_cod_original_sg_symbol_Hall '-p 1'
_cod_database_code 7037032

loop_
_symmetry_equiv_pos_as_xyz
'x, y, z'
'-x, -y, -z'

loop_
_atom_site_label
_atom_site_type_symbol
_atom_site_fract_x
_atom_site_fract_y
_atom_site_fract_z
_atom_site_U_iso_or_equiv
_atom_site_adp_type
_atom_site_occupancy
_atom_site_symmetry_multiplicity
_atom_site_calc_flag
_atom_site_refinement_flags
Re1 Re 0.96273(2) 0.653902(18) 0.355140(15) 0.02576(11) Uani 1 1 d .
Cl1 Cl 0.94939(13) 0.70646(12) 0.20997(9) 0.0304(3) Uani 1 1 d .
C101 C 1.1276(6) 0.6479(5) 0.3508(4) 0.0277(12) Uani 1 1 d .
O101 O 1.2254(4) 0.6454(4) 0.3517(3) 0.0363(10) Uani 1 1 d .
C102 C 0.9669(6) 0.6169(5) 0.4698(4) 0.0282(12) Uani 1 1 d .
O102 O 0.9703(5) 0.5936(4) 0.5352(3) 0.0387(11) Uani 1 1 d .
C103 C 0.8991(6) 0.5025(5) 0.3217(4) 0.0299(13) Uani 1 1 d .
O103 O 0.8620(5) 0.4150(4) 0.2989(3) 0.0407(11) Uani 1 1 d .
N111 N 0.7873(5) 0.6819(4) 0.3629(3) 0.0269(10) Uani 1 1 d .
C112 C 0.7997(6) 0.7883(5) 0.3725(3) 0.0248(11) Uani 1 1 d .
C113 C 0.6976(6) 0.8227(5) 0.3761(3) 0.0247(11) Uani 1 1 d .
C114 C 0.5787(6) 0.7433(5) 0.3690(4) 0.0287(12) Uani 1 1 d .
H114 H 0.5071 0.7631 0.3691 0.034 Uiso 1 1 calc R
C115 C 0.5668(6) 0.6360(5) 0.3619(4) 0.0305(13) Uani 1 1 d .
H115 H 0.4867 0.5808 0.3589 0.037 Uiso 1 1 calc R
C116 C 0.6734(6) 0.6080(5) 0.3589(4) 0.0289(13) Uani 1 1 d .
H116 H 0.6636 0.5336 0.354 0.035 Uiso 1 1 calc R
C117 C 0.7184(6) 0.9366(5) 0.3849(4) 0.0260(12) Uani 1 1 d .
H117 H 0.6496 0.9599 0.3877 0.031 Uiso 1 1 calc R
N121 N 1.0166(5) 0.8269(4) 0.3777(3) 0.0247(10) Uani 1 1 d .
C122 C 0.9235(5) 0.8659(5) 0.3801(3) 0.0247(12) Uani 1 1 d .
C123 C 0.9426(6) 0.9779(5) 0.3882(4) 0.0260(12) Uani 1 1 d .
C124 C 1.0678(6) 1.0496(5) 0.3942(4) 0.0289(12) Uani 1 1 d .
H124 H 1.0861 1.1256 0.3997 0.035 Uiso 1 1 calc R
C125 C 1.1626(6) 1.0102(5) 0.3921(4) 0.0317(13) Uani 1 1 d .
H125 H 1.2466 1.0583 0.3962 0.038 Uiso 1 1 calc R
C126 C 1.1339(6) 0.8971(5) 0.3839(4) 0.0289(12) Uani 1 1 d .
H126 H 1.1999 0.87 0.3826 0.035 Uiso 1 1 calc R
C127 C 0.8355(6) 1.0107(5) 0.3893(4) 0.0283(13) Uani 1 1 d .
S1 S 0.87122(14) 1.15293(11) 0.39427(10) 0.0320(3) Uani 1 1 d .
C11 C 0.7213(6) 1.1678(5) 0.3823(4) 0.0328(13) Uani 1 1 d .
H11A H 0.7312 1.2374 0.3556 0.039 Uiso 1 1 calc R
H11B H 0.6652 1.1084 0.3458 0.039 Uiso 1 1 calc R
C12 C 0.6621(6) 1.1657(5) 0.4638(4) 0.0351(14) Uani 1 1 d .
H12A H 0.6457 1.0944 0.4891 0.042 Uiso 1 1 calc R
H12B H 0.7191 1.2225 0.5018 0.042 Uiso 1 1 calc R
O13 O 0.5468(4) 1.1849(3) 0.4491(3) 0.0327(10) Uani 1 1 d .
C14 C 0.5550(7) 1.2883(5) 0.4386(4) 0.0325(14) Uani 1 1 d .
O14 O 0.6499(5) 1.3648(4) 0.4431(3) 0.0423(11) Uani 1 1 d .
C15 C 0.4263(6) 1.2894(5) 0.4187(4) 0.0328(13) Uani 1 1 d .
H15A H 0.3974 1.2601 0.3623 0.039 Uiso 1 1 calc R
H15B H 0.3677 1.2435 0.4573 0.039 Uiso 1 1 calc R
O16 O 0.4303(4) 1.3983(3) 0.4254(3) 0.0362(10) Uani 1 1 d .
C17 C 0.3100(6) 1.4068(5) 0.4273(4) 0.0349(14) Uani 1 1 d .
H17A H 0.3192 1.4785 0.4514 0.042 Uiso 1 1 calc R
H17B H 0.2586 1.3506 0.4634 0.042 Uiso 1 1 calc R
C18 C 0.2437(6) 1.3940(5) 0.3446(4) 0.0341(14) Uani 1 1 d .
H18A H 0.1716 1.4178 0.3475 0.041 Uiso 1 1 calc R
H18B H 0.3003 1.4395 0.3048 0.041 Uiso 1 1 calc R
O18 O 0.2022(5) 1.2824(4) 0.3183(3) 0.0388(10) Uani 1 1 d .
C19 C 0.1278(7) 1.2629(6) 0.2410(5) 0.0441(17) Uani 1 1 d .
H19A H 0.0532 1.2808 0.2481 0.066 Uiso 1 1 calc R
H19B H 0.1033 1.1864 0.224 0.066 Uiso 1 1 calc R
H19C H 0.1767 1.3086 0.1988 0.066 Uiso 1 1 calc R
Re2 Re 0.59238(2) 0.006329(19) 0.815975(15) 0.02681(11) Uani 1 1 d .
Cl2 Cl 0.57585(13) 0.05639(11) 0.67077(9) 0.0290(3) Uani 1 1 d .
C201 C 0.7586(6) 0.0027(5) 0.8124(4) 0.0311(13) Uani 1 1 d .
O201 O 0.8567(4) 0.0025(4) 0.8137(3) 0.0388(11) Uani 1 1 d .
C202 C 0.5986(7) -0.0260(6) 0.9307(4) 0.0345(14) Uani 1 1 d .
O202 O 0.6043(6) -0.0482(5) 0.9964(3) 0.0518(13) Uani 1 1 d .
C203 C 0.5284(6) -0.1474(5) 0.7883(4) 0.0338(14) Uani 1 1 d .
O203 O 0.4885(5) -0.2365(4) 0.7712(3) 0.0461(12) Uani 1 1 d .
N211 N 0.4167(5) 0.0320(4) 0.8225(3) 0.0261(10) Uani 1 1 d .
C212 C 0.4270(6) 0.1382(5) 0.8305(3) 0.0257(12) Uani 1 1 d .
C213 C 0.3240(6) 0.1713(5) 0.8332(4) 0.0289(12) Uani 1 1 d .
C214 C 0.2056(6) 0.0904(5) 0.8266(4) 0.0314(13) Uani 1 1 d .
H214 H 0.1333 0.1092 0.8255 0.038 Uiso 1 1 calc R
C215 C 0.1955(6) -0.0158(5) 0.8219(4) 0.0310(13) Uani 1 1 d .
H215 H 0.116 -0.0718 0.8197 0.037 Uiso 1 1 calc R
C216 C 0.3038(6) -0.0418(5) 0.8202(4) 0.0301(13) Uani 1 1 d .
H216 H 0.2951 -0.1162 0.8172 0.036 Uiso 1 1 calc R
C217 C 0.3443(6) 0.2843(5) 0.8412(4) 0.0313(13) Uani 1 1 d .
H217 H 0.2747 0.3067 0.8422 0.038 Uiso 1 1 calc R
N221 N 0.6445(5) 0.1794(4) 0.8374(3) 0.0257(10) Uani 1 1 d .
C222 C 0.5505(6) 0.2172(5) 0.8383(4) 0.0257(12) Uani 1 1 d .
C223 C 0.5687(6) 0.3291(5) 0.8475(4) 0.0275(12) Uani 1 1 d .
C224 C 0.6933(6) 0.4014(5) 0.8547(4) 0.0330(13) Uani 1 1 d .
H224 H 0.7113 0.4773 0.8609 0.04 Uiso 1 1 calc R
C225 C 0.7875(6) 0.3620(5) 0.8529(4) 0.0334(14) Uani 1 1 d .
H225 H 0.8713 0.4104 0.8579 0.04 Uiso 1 1 calc R
C226 C 0.7612(6) 0.2499(5) 0.8436(4) 0.0319(13) Uani 1 1 d .
H226 H 0.8279 0.2238 0.8416 0.038 Uiso 1 1 calc R
C227 C 0.4614(6) 0.3611(5) 0.8475(4) 0.0290(12) Uani 1 1 d .
S2 S 0.49406(15) 0.50251(12) 0.85102(11) 0.0358(4) Uani 1 1 d .
C21 C 0.3443(6) 0.5168(5) 0.8491(4) 0.0355(14) Uani 1 1 d .
H21A H 0.351 0.5873 0.8252 0.043 Uiso 1 1 calc R
H21B H 0.2847 0.4586 0.8133 0.043 Uiso 1 1 calc R
C22 C 0.2945(7) 0.5110(6) 0.9344(4) 0.0385(15) Uani 1 1 d .
H22A H 0.28 0.4383 0.9568 0.046 Uiso 1 1 calc R
H22B H 0.3562 0.5655 0.9717 0.046 Uiso 1 1 calc R
O23 O 0.1790(5) 0.5319(4) 0.9294(3) 0.0418(11) Uani 1 1 d .
C24 C 0.1885(7) 0.6361(6) 0.9239(5) 0.0389(16) Uani 1 1 d .
O24 O 0.2829(5) 0.7123(4) 0.9321(4) 0.0499(13) Uani 1 1 d .
C25 C 0.0585(7) 0.6405(6) 0.9058(5) 0.0457(17) Uani 1 1 d .
H25A H 0.025 0.6048 0.8517 0.055 Uiso 1 1 calc R
H25B H 0.0028 0.5993 0.9478 0.055 Uiso 1 1 calc R
O26 O 0.0583(5) 0.7457(4) 0.9055(3) 0.0448(11) Uani 1 1 d .
C27 C 0.0508(8) 0.7909(7) 0.9844(5) 0.0475(18) Uani 1 1 d .
H27A H 0.1291 0.8518 0.9996 0.057 Uiso 1 1 calc R
H27B H 0.0381 0.7351 1.0266 0.057 Uiso 1 1 calc R
C28 C -0.0570(7) 0.8309(6) 0.9801(5) 0.0413(16) Uani 1 1 d .
H28A H -0.0548 0.8749 1.03 0.05 Uiso 1 1 calc R
H28B H -0.0523 0.8767 0.9317 0.05 Uiso 1 1 calc R
O28 O -0.1681(5) 0.7390(4) 0.9738(3) 0.0457(12) Uani 1 1 d .
C29 C -0.2725(7) 0.7664(6) 0.9539(5) 0.0460(17) Uani 1 1 d .
H29A H -0.2757 0.8219 0.9931 0.069 Uiso 1 1 calc R
H29B H -0.3478 0.7018 0.9563 0.069 Uiso 1 1 calc R
H29C H -0.2672 0.7948 0.8984 0.069 Uiso 1 1 calc R

loop_
_atom_site_aniso_label
_atom_site_aniso_U_11
_atom_site_aniso_U_22
_atom_site_aniso_U_33
_atom_site_aniso_U_23
_atom_site_aniso_U_13
_atom_site_aniso_U_12
Re1 0.02046(16) 0.02870(16) 0.03163(17) 0.00120(11) -0.00014(11) 0.01330(11)
Cl1 0.0210(6) 0.0402(7) 0.0335(7) 0.0023(6) 0.0004(6) 0.0152(6)
C101 0.023(3) 0.031(3) 0.032(3) -0.002(2) -0.003(2) 0.014(2)
O101 0.027(2) 0.042(2) 0.045(3) -0.0013(19) -0.001(2) 0.0191(19)
C102 0.023(3) 0.030(3) 0.035(4) 0.003(2) 0.000(2) 0.014(2)
O102 0.045(3) 0.039(2) 0.039(3) -0.0007(19) 0.003(2) 0.024(2)
C103 0.026(3) 0.026(3) 0.037(3) 0.000(2) -0.004(3) 0.010(2)
O103 0.042(3) 0.035(3) 0.049(3) -0.002(2) 0.000(2) 0.018(2)
N111 0.019(2) 0.035(3) 0.030(3) 0.006(2) 0.002(2) 0.014(2)
C112 0.023(3) 0.034(3) 0.020(3) 0.003(2) -0.001(2) 0.014(2)
C113 0.024(3) 0.031(3) 0.021(3) 0.002(2) 0.002(2) 0.012(2)
C114 0.024(3) 0.036(3) 0.031(3) 0.002(2) 0.002(2) 0.015(2)
C115 0.018(3) 0.043(3) 0.032(3) 0.004(2) 0.000(2) 0.012(2)
C116 0.025(3) 0.032(3) 0.028(3) 0.002(2) -0.001(2) 0.009(2)
C117 0.026(3) 0.032(3) 0.025(3) -0.001(2) 0.006(2) 0.015(2)
N121 0.021(2) 0.029(2) 0.028(2) 0.0028(18) 0.001(2) 0.014(2)
C122 0.021(3) 0.038(3) 0.020(3) 0.004(2) 0.000(2) 0.017(2)
C123 0.027(3) 0.031(3) 0.024(3) 0.000(2) -0.001(2) 0.016(2)
C124 0.027(3) 0.029(3) 0.032(3) 0.001(2) 0.002(2) 0.011(2)
C125 0.021(3) 0.038(3) 0.035(3) 0.001(2) 0.003(2) 0.008(2)
C126 0.021(3) 0.035(3) 0.031(3) 0.002(2) 0.001(2) 0.011(2)
C127 0.028(3) 0.030(3) 0.029(3) 0.000(2) 0.000(3) 0.013(2)
S1 0.0255(7) 0.0284(7) 0.0450(9) -0.0016(6) 0.0006(6) 0.0132(6)
C11 0.029(3) 0.035(3) 0.038(3) -0.001(2) -0.003(3) 0.016(3)
C12 0.032(3) 0.041(3) 0.039(4) 0.005(3) -0.002(3) 0.022(3)
O13 0.032(2) 0.033(2) 0.038(2) -0.0021(17) -0.0012(19) 0.0174(18)
C14 0.037(4) 0.032(3) 0.033(3) -0.004(2) 0.001(3) 0.018(3)
O14 0.035(3) 0.038(2) 0.057(3) -0.005(2) 0.001(2) 0.017(2)
C15 0.036(4) 0.033(3) 0.033(3) -0.003(2) 0.000(3) 0.017(3)
O16 0.032(2) 0.031(2) 0.049(3) -0.0016(19) -0.001(2) 0.0161(19)
C17 0.031(3) 0.042(3) 0.038(4) 0.002(3) 0.004(3) 0.020(3)
C18 0.032(3) 0.030(3) 0.043(4) 0.000(3) 0.008(3) 0.013(3)
O18 0.039(3) 0.038(2) 0.043(3) 0.0021(19) -0.006(2) 0.020(2)
C19 0.036(4) 0.048(4) 0.045(4) -0.014(3) -0.016(3) 0.013(3)
Re2 0.02363(16) 0.03379(17) 0.02850(17) 0.00153(11) 0.00216(11) 0.01685(12)
Cl2 0.0208(6) 0.0375(7) 0.0315(7) 0.0015(5) 0.0018(5) 0.0138(5)
C201 0.028(3) 0.043(3) 0.029(3) 0.003(2) 0.003(3) 0.021(3)
O201 0.030(3) 0.050(3) 0.044(3) 0.006(2) 0.004(2) 0.023(2)
C202 0.040(4) 0.050(4) 0.023(3) 0.002(3) 0.003(3) 0.027(3)
O202 0.060(3) 0.073(3) 0.041(3) 0.007(2) 0.006(3) 0.046(3)
C203 0.034(3) 0.034(3) 0.036(3) 0.001(3) 0.011(3) 0.013(3)
O203 0.050(3) 0.035(3) 0.056(3) -0.002(2) 0.016(3) 0.016(2)
N211 0.026(3) 0.033(2) 0.024(2) 0.0006(19) 0.002(2) 0.016(2)
C212 0.025(3) 0.033(3) 0.023(3) 0.003(2) -0.001(2) 0.016(2)
C213 0.025(3) 0.038(3) 0.027(3) 0.002(2) 0.002(2) 0.015(3)
C214 0.025(3) 0.043(3) 0.028(3) 0.001(2) 0.003(2) 0.014(3)
C215 0.020(3) 0.040(3) 0.033(3) 0.001(2) -0.001(2) 0.012(2)
C216 0.029(3) 0.032(3) 0.028(3) 0.000(2) 0.003(2) 0.010(3)
C217 0.020(3) 0.034(3) 0.047(4) 0.003(3) 0.002(3) 0.018(2)
N221 0.022(2) 0.036(2) 0.025(2) -0.0001(19) 0.001(2) 0.020(2)
C222 0.021(3) 0.035(3) 0.024(3) -0.002(2) -0.001(2) 0.014(2)
C223 0.022(3) 0.033(3) 0.031(3) -0.001(2) 0.001(2) 0.014(2)
C224 0.028(3) 0.036(3) 0.035(3) 0.001(3) -0.002(3) 0.013(3)
C225 0.016(3) 0.044(3) 0.038(3) -0.005(3) -0.001(3) 0.008(3)
C226 0.024(3) 0.039(3) 0.034(3) -0.003(3) -0.002(3) 0.012(3)
C227 0.022(3) 0.034(3) 0.033(3) 0.001(2) 0.004(2) 0.012(2)
S2 0.0269(7) 0.0305(7) 0.0532(10) -0.0013(6) 0.0022(7) 0.0142(6)
C21 0.032(3) 0.034(3) 0.047(4) 0.003(3) 0.000(3) 0.021(3)
C22 0.042(4) 0.046(4) 0.039(4) -0.002(3) 0.002(3) 0.031(3)
O23 0.039(3) 0.040(2) 0.054(3) 0.005(2) 0.011(2) 0.023(2)
C24 0.038(4) 0.041(4) 0.044(4) 0.001(3) 0.009(3) 0.019(3)
O24 0.035(3) 0.042(3) 0.077(4) -0.004(2) 0.001(3) 0.020(2)
C25 0.040(4) 0.048(4) 0.051(4) 0.004(3) -0.003(3) 0.019(3)
O26 0.049(3) 0.052(3) 0.045(3) -0.001(2) 0.001(2) 0.033(2)
C27 0.047(4) 0.064(5) 0.039(4) -0.002(3) -0.002(3) 0.028(4)
C28 0.045(4) 0.048(4) 0.037(4) -0.002(3) 0.002(3) 0.025(3)
O28 0.040(3) 0.047(3) 0.054(3) 0.009(2) 0.007(2) 0.020(2)
C29 0.042(4) 0.059(4) 0.047(4) 0.010(3) 0.008(3) 0.030(3)

loop_
_atom_type_symbol
_atom_type_description
_atom_type_scat_dispersion_real
_atom_type_scat_dispersion_imag
_atom_type_scat_source
C C 0.0181 0.0091 'International Tables Vol C Tables 4.2.6.8 and 6.1.1.4'
H H 0 0 'International Tables Vol C Tables 4.2.6.8 and 6.1.1.4'
N N 0.0311 0.018 'International Tables Vol C Tables 4.2.6.8 and 6.1.1.4'
O O 0.0492 0.0322 'International Tables Vol C Tables 4.2.6.8 and 6.1.1.4'
S S 0.3331 0.5567 'International Tables Vol C Tables 4.2.6.8 and 6.1.1.4'
Cl Cl 0.3639 0.7018 'International Tables Vol C Tables 4.2.6.8 and 6.1.1.4'
Re Re -5.2083 5.8923 'International Tables Vol C Tables 4.2.6.8 and 6.1.1.4'

loop_
_exptl_crystal_face_index_h
_exptl_crystal_face_index_k
_exptl_crystal_face_index_l
_exptl_crystal_face_perp_dist
0 0 -1 0.0354
0 0 1 0.0062
0 2 -1 0.0124
0 -2 1 0.0046
1 0 0 0.1023
-1 0 0 0.1166

loop_
_geom_angle_atom_site_label_1
_geom_angle_atom_site_label_2
_geom_angle_atom_site_label_3
_geom_angle
C103 Re1 C101 87.3(3)
C103 Re1 C102 91.2(3)
C101 Re1 C102 87.8(3)
C103 Re1 N121 171.5(2)
C101 Re1 N121 97.9(2)
C102 Re1 N121 95.7(2)
C103 Re1 N111 99.6(2)
C101 Re1 N111 173.1(2)
C102 Re1 N111 92.8(2)
N121 Re1 N111 75.12(19)
C103 Re1 Cl1 90.40(19)
C101 Re1 Cl1 95.00(18)
C102 Re1 Cl1 176.86(18)
N121 Re1 Cl1 82.50(13)
N111 Re1 Cl1 84.27(13)
O101 C101 Re1 177.1(6)
O102 C102 Re1 178.2(5)
O103 C103 Re1 177.3(6)
C116 N111 C112 117.9(5)
C116 N111 Re1 127.4(4)
C112 N111 Re1 114.7(4)
N111 C112 C113 123.0(5)
N111 C112 C122 116.9(5)
C113 C112 C122 120.1(5)
C114 C113 C112 117.7(5)
C114 C113 C117 122.7(6)
C112 C113 C117 119.7(5)
C115 C114 C113 119.0(6)
C115 C114 H114 120.5
C113 C114 H114 120.5
C114 C115 C116 119.9(6)
C114 C115 H115 120.1
C116 C115 H115 120.1
N111 C116 C115 122.4(6)
N111 C116 H116 118.8
C115 C116 H116 118.8
C127 C117 C113 120.4(6)
C127 C117 H117 119.8
C113 C117 H117 119.8
C126 N121 C122 118.6(5)
C126 N121 Re1 124.9(4)
C122 N121 Re1 116.3(4)
N121 C122 C123 123.6(5)
N121 C122 C112 116.8(5)
C123 C122 C112 119.6(5)
C124 C123 C122 116.1(5)
C124 C123 C127 125.0(5)
C122 C123 C127 118.8(5)
C125 C124 C123 120.4(5)
C125 C124 H124 119.8
C123 C124 H124 119.8
C124 C125 C126 119.2(6)
C124 C125 H125 120.4
C126 C125 H125 120.4
N121 C126 C125 122.1(6)
N121 C126 H126 119
C125 C126 H126 119
C117 C127 C123 121.3(5)
C117 C127 S1 124.1(5)
C123 C127 S1 114.6(4)
C127 S1 C11 104.0(3)
C12 C11 S1 112.5(5)
C12 C11 H11A 109.1
S1 C11 H11A 109.1
C12 C11 H11B 109.1
S1 C11 H11B 109.1
H11A C11 H11B 107.8
O13 C12 C11 108.8(5)
O13 C12 H12A 109.9
C11 C12 H12A 109.9
O13 C12 H12B 109.9
C11 C12 H12B 109.9
H12A C12 H12B 108.3
C14 O13 C12 117.0(5)
O14 C14 O13 124.6(6)
O14 C14 C15 126.9(6)
O13 C14 C15 108.5(5)
O16 C15 C14 108.6(5)
O16 C15 H15A 110
C14 C15 H15A 110
O16 C15 H15B 110
C14 C15 H15B 110
H15A C15 H15B 108.3
C15 O16 C17 113.5(5)
O16 C17 C18 113.6(5)
O16 C17 H17A 108.9
C18 C17 H17A 108.9
O16 C17 H17B 108.9
C18 C17 H17B 108.9
H17A C17 H17B 107.7
O18 C18 C17 109.1(5)
O18 C18 H18A 109.9
C17 C18 H18A 109.9
O18 C18 H18B 109.9
C17 C18 H18B 109.9
H18A C18 H18B 108.3
C18 O18 C19 111.7(5)
O18 C19 H19A 109.5
O18 C19 H19B 109.5
H19A C19 H19B 109.5
O18 C19 H19C 109.5
H19A C19 H19C 109.5
H19B C19 H19C 109.5
C202 Re2 C203 89.9(3)
C202 Re2 C201 87.6(3)
C203 Re2 C201 88.2(3)
C202 Re2 N221 94.6(2)
C203 Re2 N221 172.9(2)
C201 Re2 N221 97.5(2)
C202 Re2 N211 93.0(2)
C203 Re2 N211 98.9(2)
C201 Re2 N211 172.9(2)
N221 Re2 N211 75.38(19)
C202 Re2 Cl2 175.9(2)
C203 Re2 Cl2 92.7(2)
C201 Re2 Cl2 95.69(18)
N221 Re2 Cl2 82.60(13)
N211 Re2 Cl2 83.46(13)
O201 C201 Re2 177.0(6)
O202 C202 Re2 176.9(6)
O203 C203 Re2 178.1(7)
C216 N211 C212 117.2(5)
C216 N211 Re2 127.9(4)
C212 N211 Re2 114.9(4)
N211 C212 C213 123.3(6)
N211 C212 C222 116.6(5)
C213 C212 C222 120.0(5)
C214 C213 C212 117.5(6)
C214 C213 C217 123.4(6)
C212 C213 C217 119.1(6)
C215 C214 C213 119.2(6)
C215 C214 H214 120.4
C213 C214 H214 120.4
C214 C215 C216 119.5(6)
C214 C215 H215 120.3
C216 C215 H215 120.3
N211 C216 C215 123.2(6)
N211 C216 H216 118.4
C215 C216 H216 118.4
C227 C217 C213 121.8(6)
C227 C217 H217 119.1
C213 C217 H217 119.1
C226 N221 C222 119.0(5)
C226 N221 Re2 124.8(4)
C222 N221 Re2 116.1(4)
N221 C222 C223 123.3(5)
N221 C222 C212 116.8(5)
C223 C222 C212 119.9(5)
C224 C223 C222 116.3(6)
C224 C223 C227 124.9(6)
C222 C223 C227 118.8(5)
C225 C224 C223 119.7(6)
C225 C224 H224 120.1
C223 C224 H224 120.1
C224 C225 C226 120.3(6)
C224 C225 H225 119.8
C226 C225 H225 119.8
N221 C226 C225 121.4(6)
N221 C226 H226 119.3
C225 C226 H226 119.3
C217 C227 C223 120.2(6)
C217 C227 S2 124.5(5)
C223 C227 S2 115.2(4)
C227 S2 C21 105.0(3)
C22 C21 S2 112.4(5)
C22 C21 H21A 109.1
S2 C21 H21A 109.1
C22 C21 H21B 109.1
S2 C21 H21B 109.1
H21A C21 H21B 107.9
O23 C22 C21 109.5(5)
O23 C22 H22A 109.8
C21 C22 H22A 109.8
O23 C22 H22B 109.8
C21 C22 H22B 109.8
H22A C22 H22B 108.2
C24 O23 C22 116.6(6)
O24 C24 O23 125.2(7)
O24 C24 C25 126.0(7)
O23 C24 C25 108.9(6)
O26 C25 C24 112.8(6)
O26 C25 H25A 109
C24 C25 H25A 109
O26 C25 H25B 109
C24 C25 H25B 109
H25A C25 H25B 107.8
C25 O26 C27 115.2(6)
O26 C27 C28 108.4(6)
O26 C27 H27A 110
C28 C27 H27A 110
O26 C27 H27B 110
C28 C27 H27B 110
H27A C27 H27B 108.4
O28 C28 C27 107.8(6)
O28 C28 H28A 110.1
C27 C28 H28A 110.1
O28 C28 H28B 110.1
C27 C28 H28B 110.1
H28A C28 H28B 108.5
C29 O28 C28 112.3(6)
O28 C29 H29A 109.5
O28 C29 H29B 109.5
H29A C29 H29B 109.5
O28 C29 H29C 109.5
H29A C29 H29C 109.5
H29B C29 H29C 109.5

loop_
_geom_bond_atom_site_label_1
_geom_bond_atom_site_label_2
_geom_bond_distance
Re1 C103 1.930(6)
Re1 C101 1.935(6)
Re1 C102 1.941(6)
Re1 N121 2.165(5)
Re1 N111 2.191(5)
Re1 Cl1 2.4866(15)
C101 O101 1.139(8)
C102 O102 1.115(8)
C103 O103 1.130(8)
N111 C116 1.326(8)
N111 C112 1.367(8)
C112 C113 1.407(9)
C112 C122 1.429(9)
C113 C114 1.398(9)
C113 C117 1.439(8)
C114 C115 1.376(9)
C114 H114 0.95
C115 C116 1.406(9)
C115 H115 0.95
C116 H116 0.95
C117 C127 1.355(9)
C117 H117 0.95
N121 C126 1.339(8)
N121 C122 1.347(8)
C122 C123 1.418(8)
C123 C124 1.416(9)
C123 C127 1.446(9)
C124 C125 1.368(9)
C124 H124 0.95
C125 C126 1.412(9)
C125 H125 0.95
C126 H126 0.95
C127 S1 1.772(6)
S1 C11 1.809(7)
C11 C12 1.522(10)
C11 H11A 0.99
C11 H11B 0.99
C12 O13 1.448(8)
C12 H12A 0.99
C12 H12B 0.99
O13 C14 1.347(8)
C14 O14 1.194(9)
C14 C15 1.508(10)
C15 O16 1.423(7)
C15 H15A 0.99
C15 H15B 0.99
O16 C17 1.432(8)
C17 C18 1.494(10)
C17 H17A 0.99
C17 H17B 0.99
C18 O18 1.431(8)
C18 H18A 0.99
C18 H18B 0.99
O18 C19 1.458(8)
C19 H19A 0.98
C19 H19B 0.98
C19 H19C 0.98
Re2 C202 1.927(6)
Re2 C203 1.936(7)
Re2 C201 1.938(7)
Re2 N221 2.164(5)
Re2 N211 2.176(5)
Re2 Cl2 2.4814(14)
C201 O201 1.131(8)
C202 O202 1.119(8)
C203 O203 1.125(8)
N211 C216 1.319(8)
N211 C212 1.368(8)
C212 C213 1.405(9)
C212 C222 1.434(9)
C213 C214 1.402(9)
C213 C217 1.427(9)
C214 C215 1.365(10)
C214 H214 0.95
C215 C216 1.409(9)
C215 H215 0.95
C216 H216 0.95
C217 C227 1.369(9)
C217 H217 0.95
N221 C226 1.335(9)
N221 C222 1.345(8)
C222 C223 1.421(9)
C223 C224 1.412(9)
C223 C227 1.442(9)
C224 C225 1.361(10)
C224 H224 0.95
C225 C226 1.404(10)
C225 H225 0.95
C226 H226 0.95
C227 S2 1.766(6)
S2 C21 1.801(7)
C21 C22 1.525(10)
C21 H21A 0.99
C21 H21B 0.99
C22 O23 1.450(9)
C22 H22A 0.99
C22 H22B 0.99
O23 C24 1.344(9)
C24 O24 1.191(10)
C24 C25 1.534(11)
C25 O26 1.389(9)
C25 H25A 0.99
C25 H25B 0.99
O26 C27 1.434(10)
C27 C28 1.512(11)
C27 H27A 0.99
C27 H27B 0.99
C28 O28 1.415(10)
C28 H28A 0.99
C28 H28B 0.99
O28 C29 1.399(9)
C29 H29A 0.98
C29 H29B 0.98
C29 H29C 0.98
